data_1571263
loop_
_publ_author_name
'Olech, Barbara'
'Br&#xe1;zda, Petr'
'Palatinus, Lukas'
'Dominiak, Paulina Maria'

_publ_section_title
;
 Dynamical refinement with multipolar electron scattering factors.
;
_journal_coeditor_code OF5004
_journal_issue 3
_journal_name_full IUCrJ
_journal_paper_doi 10.1107/S2052252524001763
_journal_volume 11
_journal_year 2024
_chemical_formula_sum 'C5 H6 N2 O2'
_chemical_formula_weight 126.1
_chemical_name_common 1-methyluracil
_space_group_IT_number 72
_space_group_name_Hall '-I 2 2c'
_space_group_name_H-M_alt 'I b a m'
_symmetry_cell_setting orthorhombic
_symmetry_Int_Tables_number 72
_symmetry_space_group_name_Hall '-I 2 2c'
_symmetry_space_group_name_H-M 'I b a m'
_audit_creation_method 'Jana2020 1.3.51'
_cell_angle_alpha 90
_cell_angle_beta 90
_cell_angle_gamma 90
_cell_formula_units_Z 8
_cell_length_a 13.1931
_cell_length_b 13.214
_cell_length_c 6.213
_cell_measurement_reflns_used 2334
_cell_measurement_temperature 100
_cell_measurement_theta_max 0.90
_cell_measurement_theta_min 0.05
_cell_volume 1083.135
_computing_cell_refinement
;
PETS2 (Palatinus, L., et al. Acta Crystallogr. B 2019)
Optical distortions in PETS2 (Brazda, P., et al IUCrJ 2022) 
;
_computing_data_reduction
;
PETS2 (Palatinus, L., et al. Acta Crystallogr. B 2019).
;
_computing_structure_refinement
;
Jana2006 (Petricek et al., 2014). Dynamical refinement (Palatinus, L. et al.
 2015).
;
_computing_structure_solution
;
Superflip (Palatinus et al., 2007).
;
_diffrn_ambient_temperature 100
_diffrn_detector
;
SIS Veleta CCD 14 bit camera
;
_diffrn_detector_area_resol_mean 2048.2048
_diffrn_measured_fraction_theta_full 0.7
_diffrn_measured_fraction_theta_max 0.69
_diffrn_measurement_device TEM
_diffrn_measurement_device_type 'Tecnai G2 20'
_diffrn_measurement_method
;
precession assisted 3D ED
;
_diffrn_measurement_specimen_support
;
Cu grid with carbon foil
;
_diffrn_radiation_probe electron
_diffrn_radiation_source LaB6
_diffrn_radiation_type electron
_diffrn_radiation_wavelength 0.0251
_diffrn_reflns_av_unetI/netI 0.0426
_diffrn_reflns_limit_h_max 23
_diffrn_reflns_limit_h_min -23
_diffrn_reflns_limit_k_max 23
_diffrn_reflns_limit_k_min -23
_diffrn_reflns_limit_l_max 8
_diffrn_reflns_limit_l_min -7
_diffrn_reflns_number 21381
_diffrn_reflns_reduction_process 'data integration with PETS2'
_diffrn_reflns_theta_full 0.64
_diffrn_reflns_theta_max 1.29
_diffrn_reflns_theta_min 0.08
_diffrn_source 'electron microscope'
_diffrn_source_voltage 200
_exptl_absorpt_correction_type none
_exptl_crystal_density_diffrn 1.5468
_exptl_crystal_description
;
platelet
;
_exptl_crystal_F_000 192.856
_exptl_crystal_size_max 0.005
_exptl_crystal_size_mid 0.003
_exptl_crystal_size_min 0.0002
_refine_diff_density_max 0.07
_refine_diff_density_min -0.09
_refine_ls_extinction_method none
_refine_ls_goodness_of_fit_gt 0.0000
_refine_ls_goodness_of_fit_ref 2.7600
_refine_ls_hydrogen_treatment refall
_refine_ls_number_constraints 0
_refine_ls_number_parameters 166
_refine_ls_number_reflns 11582
_refine_ls_number_restraints 0
_refine_ls_R_factor_all 0.1273
_refine_ls_R_factor_gt 0.0892
_refine_ls_shift/su_max 0.0432
_refine_ls_shift/su_mean 0.0021
_refine_ls_structure_factor_coef F
_refine_ls_weighting_details 'calc w=1/[\s^2^(Fo)+(0.01P)^2^+0.0000P] where P=Fo'
_refine_ls_weighting_scheme sigma
_refine_ls_wR_factor_gt 0.0959
_refine_ls_wR_factor_ref 0.0988
_reflns_number_gt 5409
_reflns_number_total 11582
_reflns_threshold_expression I>3\s(I)
_cod_data_source_file of5004.cif
_cod_data_source_block TAAM
_cod_original_sg_symbol_Hall '-I -2xab;-2yab;-2z'
_cod_database_code 1571263

loop_
_space_group_symop_id
_space_group_symop_operation_xyz
1 x,y,z
2 -x,-y,z
3 -x,y,-z+1/2
4 x,-y,-z+1/2
5 -x,-y,-z
6 x,y,-z
7 x,-y,z+1/2
8 -x,y,z+1/2
9 x+1/2,y+1/2,z+1/2
10 -x+1/2,-y+1/2,z+1/2
11 -x+1/2,y+1/2,-z
12 x+1/2,-y+1/2,-z
13 -x+1/2,-y+1/2,-z+1/2
14 x+1/2,y+1/2,-z+1/2
15 x+1/2,-y+1/2,z
16 -x+1/2,y+1/2,z

loop_
_atom_site_label
_atom_site_type_symbol
_atom_site_fract_x
_atom_site_fract_y
_atom_site_fract_z
_atom_site_adp_type
_atom_site_U_iso_or_equiv
_atom_site_site_symmetry_multiplicity
_atom_site_occupancy
_atom_site_calc_flag
_atom_site_refinement_flags
_atom_site_disorder_assembly
_atom_site_disorder_group
O(4) O 0.13550(8) 1.01867(7) 0 Uani 0.0156(8) 8 1 d . . .
O(2) O -0.04562(7) 0.72573(8) 0 Uani 0.0183(8) 8 1 d . . .
N(3) N 0.04746(8) 0.87090(8) 0 Uani 0.0144(9) 8 1 d . . .
H(3) H -0.0242(5) 0.9095(4) 0 Uiso 0.0237(17) 8 1 d . . .
N(1) N 0.12678(7) 0.71385(8) 0 Uani 0.0132(9) 8 1 d . . .
C(2) C 0.03763(8) 0.76699(9) 0 Uani 0.0144(10) 8 1 d . . .
C(6) C 0.21882(9) 0.76141(9) 0 Uani 0.0132(10) 8 1 d . . .
H(6) H 0.2830(5) 0.7139(5) 0 Uiso 0.0261(18) 8 1 d . . .
C(4) C 0.13727(9) 0.92548(8) 0 Uani 0.0137(9) 8 1 d . . .
C(5) C 0.22774(8) 0.86473(9) 0 Uani 0.0184(10) 8 1 d . . .
H(5) H 0.3000(5) 0.8986(5) 0 Uiso 0.0289(19) 8 1 d . . .
C(7) C 0.12037(10) 0.60355(10) 0 Uani 0.0298(12) 8 1 d . . .
H(7a) H 0.1980(6) 0.5782(5) 0 Uiso 0.029(2) 8 1 d . . .
H(7b) H 0.0776(5) 0.5793(4) -0.141(2) Uiso 0.0410(19) 16 1 d . . .

loop_
_atom_site_aniso_label
_atom_site_aniso_type_symbol
_atom_site_aniso_U_11
_atom_site_aniso_U_22
_atom_site_aniso_U_33
_atom_site_aniso_U_12
_atom_site_aniso_U_13
_atom_site_aniso_U_23
O(4) O 0.0129(5) 0.0128(4) 0.021(2) 0.0018(3) 0 0
O(2) O 0.0101(5) 0.0185(5) 0.026(2) -0.0019(3) 0 0
N(3) N 0.0086(5) 0.0154(5) 0.019(3) 0.0006(3) 0 0
N(1) N 0.0102(5) 0.0128(5) 0.017(3) 0.0001(3) 0 0
C(2) C 0.0076(6) 0.0131(5) 0.023(3) -0.0017(4) 0 0
C(6) C 0.0069(6) 0.0157(5) 0.017(3) 0.0016(4) 0 0
C(4) C 0.0112(6) 0.0123(5) 0.018(3) 0.0004(4) 0 0
C(5) C 0.0082(6) 0.0127(6) 0.034(3) -0.0023(4) 0 0
C(7) C 0.0130(7) 0.0143(5) 0.062(4) 0.0009(5) 0 0

loop_
_atom_type_symbol
_atom_type_scat_source
C International_Tables_Vol_C
H International_Tables_Vol_C
N International_Tables_Vol_C
O International_Tables_Vol_C

loop_
_geom_angle_atom_site_label_1
_geom_angle_atom_site_label_2
_geom_angle_atom_site_label_3
_geom_angle_site_symmetry_1
_geom_angle_site_symmetry_2
_geom_angle_site_symmetry_3
_geom_angle
_geom_angle_publ_flag
H(3) N(3) C(2) . . . 113.0(3) ?
H(3) N(3) C(4) . . . 120.3(3) ?
C(2) N(3) C(4) . . . 126.72(10) ?
C(2) N(1) C(6) . . . 121.80(10) ?
C(2) N(1) C(7) . . . 117.52(10) ?
C(6) N(1) C(7) . . . 120.68(10) ?
O(2) C(2) N(3) . . . 121.79(11) ?
O(2) C(2) N(1) . . . 122.76(11) ?
N(3) C(2) N(1) . . . 115.45(10) ?
N(1) C(6) H(6) . . . 116.1(4) ?
N(1) C(6) C(5) . . . 122.28(11) ?
H(6) C(6) C(5) . . . 121.7(4) ?
O(4) C(4) N(3) . . . 120.24(11) ?
O(4) C(4) C(5) . . . 125.01(11) ?
N(3) C(4) C(5) . . . 114.75(9) ?
C(6) C(5) C(4) . . . 119.00(10) ?
C(6) C(5) H(5) . . . 120.1(4) ?
C(4) C(5) H(5) . . . 120.9(4) ?
N(1) C(7) H(7a) . . . 104.8(4) ?
N(1) C(7) H(7b) . . . 108.9(3) ?
N(1) C(7) H(7b) . . 6_555 108.9(3) ?
H(7a) C(7) H(7b) . . . 113.6(4) ?
H(7a) C(7) H(7b) . . 6_555 113.6(4) ?
H(7b) C(7) H(7b) . . 6_555 107.0(7) ?

loop_
_geom_bond_atom_site_label_1
_geom_bond_atom_site_label_2
_geom_bond_site_symmetry_1
_geom_bond_site_symmetry_2
_geom_bond_distance
_geom_bond_publ_flag
O(4) C(4) . . 1.2316(14) ?
O(2) C(2) . . 1.2263(14) ?
N(3) H(3) . . 1.074(7) ?
N(3) C(2) . . 1.3792(16) ?
N(3) C(4) . . 1.3872(15) ?
N(1) C(2) . . 1.3698(15) ?
N(1) C(6) . . 1.3673(15) ?
N(1) C(7) . . 1.4600(16) ?
C(6) H(6) . . 1.054(7) ?
C(6) C(5) . . 1.3703(17) ?
C(4) C(5) . . 1.4384(16) ?
C(5) H(5) . . 1.053(7) ?
C(7) H(7a) . . 1.078(8) ?
C(7) H(7b) . . 1.091(11) ?
C(7) H(7b) . 6_555 1.091(11) ?

loop_
_geom_hbond_atom_site_label_D
_geom_hbond_atom_site_label_H
_geom_hbond_atom_site_label_A
_geom_hbond_site_symmetry_D
_geom_hbond_site_symmetry_H
_geom_hbond_site_symmetry_A
_geom_hbond_distance_DH
_geom_hbond_distance_HA
_geom_hbond_distance_DA
_geom_hbond_angle_DHA
_geom_hbond_publ_flag
N(3) H(3) O(4) . . 2_575 1.074(7) 1.749(7) 2.8205(14) 175.5(5) ?
C(6) H(6) O(2) . . 12_565 1.054(7) 2.398(7) 3.1123(15) 124.0(5) ?
C(7) H(7a) O(4) . . 11_545 1.078(8) 2.333(8) 3.4105(17) 178.4(5) ?

loop_
_reflns_scale_group_code
_reflns_scale_meas_intensity
1%1 1204.886
2%1 1266.473
3%1 1319.221
4%1 1341.887
5%1 1363.165
6%1 1354.089
7%1 1337.564
8%1 1328.390
9%1 1308.158
10%1 1278.552
11%1 1192.958
12%1 1181.725
13%1 1233.701
14%1 1286.617
15%1 1210.885
16%1 1176.374
17%1 1111.546
18%1 1112.868
19%1 1103.479
20%1 1116.650
21%1 1112.653
22%1 1104.982
23%1 1158.712
24%1 1106.476
25%1 1110.357
26%1 1075.415
27%1 1584.405
28%1 1541.458
29%1 1617.380
30%1 1567.996
31%1 1511.449
32%1 1499.315
33%1 1474.633
34%1 1451.162
35%1 1371.661
36%1 1367.323
37%1 1353.074
38%1 1328.690
39%1 1353.764
40%1 1345.171
2%2 1387.351
3%2 1338.913
4%2 1293.850
5%2 1311.917
6%2 1275.365
7%2 1318.825
8%2 1277.573
9%2 1532.263
10%2 1498.298
11%2 1497.080
12%2 1419.630
13%2 1451.346
14%2 1479.979
15%2 1535.932
16%2 1492.804
17%2 1577.183
18%2 1503.872
19%2 1699.306
20%2 1614.497
21%2 1655.131
22%2 1648.665
23%2 1686.154
24%2 1647.435
25%2 2135.043
26%2 2165.585
27%2 2125.474
28%2 2150.950
29%2 2159.871
30%2 2147.713
32%2 2125.671
33%2 2219.182
34%2 2232.665
35%2 2133.076
36%2 2126.563
37%2 2015.305
38%2 1966.516
39%2 1828.950
40%2 1774.801
46%2 1551.062
50%2 2143.452
52%2 2134.831
53%2 2106.941
54%2 2063.853
55%2 1758.571
58%2 1654.628
59%2 1668.908
60%2 1609.816
61%2 1588.561
62%2 1538.959
63%2 1529.674
64%2 1510.230
65%2 1485.249
66%2 1425.162
67%2 1382.324
